data_4323394
loop_
_publ_author_name
'Kenneth L. Brown'
'Shifa Cheng'
'Jeffrey D. Zubkowski'
'Edward J. Valente'

_publ_section_title
;
 Side Chain Entropy and the Activation of Organocobalamins for
 Carbon-Cobalt Bond Homolysis: Synthesis, Characterization, and
 Thermolysis of the Neopentyl Derivative of a Unique Cobalamin Analog
 Lacking a c Side Chain
;
_journal_name_full 'Inorganic Chemistry'
_journal_page_first 1772
_journal_page_last 1781
_journal_paper_doi 10.1021/ic961378u
_journal_volume 36
_journal_year 1997
_chemical_compound_source 'Brown (Ohio University)'
_chemical_formula_sum 'C64 H127 Co N12 O31 P'
_chemical_formula_weight 1650.68
_chemical_name_common 'Cyanocobalamin 8-butanamide'
_chemical_name_systematic
; 
Cyanocobalamin 8-butanamide hydrate
;
_space_group_IT_number 19
_symmetry_cell_setting orthorhombic
_symmetry_space_group_name_Hall 'P 2ac 2ab'
_symmetry_space_group_name_H-M 'P 21 21 21'
_atom_sites_solution_hydrogens geom
_atom_sites_solution_primary direct
_atom_sites_solution_secondary difmap
_audit_creation_method SHELXL
_cell_angle_alpha 90.00
_cell_angle_beta 90.00
_cell_angle_gamma 90.00
_cell_formula_units_Z 4
_cell_length_a 16.041(11)
_cell_length_b 21.936(15)
_cell_length_c 25.430(16)
_cell_measurement_reflns_used 40
_cell_measurement_temperature 295(2)
_cell_measurement_theta_max 18
_cell_measurement_theta_min 12
_cell_volume 8948(10)
_computing_cell_refinement 'P3(Siemens Analytical X-ray Inc.)'
_computing_data_collection 'P3(Siemens Analytical X-ray Inc.)'
_computing_data_reduction 'XDISK (Siemens Anaytical X-ray Inc.)'
_computing_molecular_graphics 'XP (Siemens Analytical X-ray Inc.)'
_computing_publication_material 'SHELXL (Sheldrick, George)'
_computing_structure_refinement 'SHELXL-93 (Sheldrick, 1993)'
_computing_structure_solution 'SHELXS-86 (Sheldrick, 1990)'
_diffrn_ambient_temperature 295(2)
_diffrn_measurement_device 'scintillation counter (PHA)'
_diffrn_measurement_method 'omega scans'
_diffrn_radiation_monochromator graphite
_diffrn_radiation_source 'normal-focus sealed tube'
_diffrn_radiation_type MoK\a
_diffrn_radiation_wavelength 0.71073
_diffrn_reflns_av_R_equivalents 0.0401
_diffrn_reflns_av_sigmaI/netI 0.2130
_diffrn_reflns_limit_h_max 17
_diffrn_reflns_limit_h_min 0
_diffrn_reflns_limit_k_max 23
_diffrn_reflns_limit_k_min 0
_diffrn_reflns_limit_l_max 27
_diffrn_reflns_limit_l_min 0
_diffrn_reflns_number 7310
_diffrn_reflns_theta_max 22.48
_diffrn_reflns_theta_min 1.76
_diffrn_standards_decay_% 7.2
_diffrn_standards_interval_count 97
_diffrn_standards_interval_time 1.0h
_diffrn_standards_number 3
_exptl_absorpt_coefficient_mu 0.290
_exptl_absorpt_correction_type none
_exptl_crystal_colour Red
_exptl_crystal_density_diffrn 1.225
_exptl_crystal_density_meas ?
_exptl_crystal_density_method NA
_exptl_crystal_description Prisms
_exptl_crystal_F_000 3540
_exptl_crystal_size_max 0.80
_exptl_crystal_size_mid 0.40
_exptl_crystal_size_min 0.40
_refine_diff_density_max 0.302
_refine_diff_density_min -0.270
_refine_diff_density_rms 0.049
_refine_ls_abs_structure_details 'Flack H D (1983), Acta Cryst. A39, 876-881'
_refine_ls_abs_structure_Flack -0.02(4)
_refine_ls_extinction_coef none
_refine_ls_extinction_method none
_refine_ls_goodness_of_fit_all 0.713
_refine_ls_goodness_of_fit_obs 1.137
_refine_ls_hydrogen_treatment mixed
_refine_ls_matrix_type full
_refine_ls_number_parameters 996
_refine_ls_number_reflns 6401
_refine_ls_number_restraints 91
_refine_ls_restrained_S_all 0.737
_refine_ls_restrained_S_obs 1.165
_refine_ls_R_factor_all 0.1147
_refine_ls_R_factor_obs 0.0554
_refine_ls_shift/esd_max -0.006
_refine_ls_shift/esd_mean 0.001
_refine_ls_structure_factor_coef Fsqd
_refine_ls_weighting_details 'w=1/[\s^2^(Fo^2^)+(0.0383P)^2^+0.0000P] where P=(Fo^2^+2Fc^2^)/3'
_refine_ls_weighting_scheme calc
_refine_ls_wR_factor_all 0.1207
_refine_ls_wR_factor_obs 0.1083
_reflns_number_observed 2682
_reflns_number_total 6401
_reflns_observed_criterion >2sigma(I)
_cod_data_source_file ic961378u.cif
_cod_data_source_block C64H127CoN12O31P
_cod_depositor_comments
;
The following automatic conversions were performed:

'_exptl_crystal_density_meas' value 'NA' was changed to '?' - the
value is perceived as not measured.

Automatic conversion script
Id: cif_fix_values 3008 2015-01-20 13:52:24Z robertas 

The following automatic conversions were performed:

'_refine_ls_weighting_scheme' value 'calc
w=1/[\s^2^(Fo^2^)+(0.0383P)^2^+0.0000P] where P=(Fo^2^+2Fc^2^)/3' was
changed to 'calc'. New tag '_refine_ls_weighting_details' was
created. The value of the new tag was set to
'w=1/[\s^2^(Fo^2^)+(0.0383P)^2^+0.0000P] where P=(Fo^2^+2Fc^2^)/3'.

Automatic conversion script
Id: cif_fix_values 3143 2015-03-26 13:38:13Z robertas 
;
_cod_original_cell_volume 8948.2(103)
_cod_database_code 4323394

loop_
_symmetry_equiv_pos_as_xyz
'x, y, z'
'-x+1/2, -y, z+1/2'
'-x, y+1/2, -z+1/2'
'x+1/2, -y+1/2, -z'

loop_
_atom_site_aniso_label
_atom_site_aniso_U_11
_atom_site_aniso_U_22
_atom_site_aniso_U_33
_atom_site_aniso_U_23
_atom_site_aniso_U_13
_atom_site_aniso_U_12
Co 0.0364(7) 0.0341(7) 0.0340(7) 0.0060(9) -0.0014(10) 0.0045(8)
C64 0.030(7) 0.039(7) 0.063(9) 0.015(7) 0.003(8) 0.007(6)
N65 0.087(10) 0.106(9) 0.045(7) -0.004(7) -0.010(8) 0.021(7)
P 0.071(3) 0.062(2) 0.038(2) 0.004(2) -0.014(2) 0.011(2)
O2P 0.077(6) 0.043(5) 0.064(6) 0.002(4) -0.016(5) 0.023(5)
O3P 0.063(6) 0.059(6) 0.038(5) 0.008(5) 0.010(5) -0.002(5)
O4P 0.095(7) 0.108(8) 0.061(6) -0.005(6) 0.019(6) 0.029(6)
O5P 0.091(7) 0.070(6) 0.055(6) 0.002(5) -0.047(5) 0.008(5)
O6R 0.050(5) 0.082(6) 0.057(6) 0.018(5) -0.005(5) 0.016(5)
O7R 0.071(6) 0.042(5) 0.052(5) 0.006(4) -0.015(5) -0.015(5)
O8R 0.151(11) 0.178(12) 0.153(12) 0.024(11) -0.067(11) -0.061(11)
C1R 0.052(7) 0.051(8) 0.039(7) -0.003(7) -0.017(7) 0.011(8)
C2R 0.062(8) 0.048(8) 0.022(7) 0.010(7) -0.009(7) -0.004(7)
C3R 0.068(9) 0.052(9) 0.029(8) -0.001(7) -0.030(7) 0.020(8)
C4R 0.051(8) 0.057(8) 0.035(8) -0.005(7) 0.000(7) 0.012(7)
C5R 0.083(11) 0.100(13) 0.132(16) -0.049(12) -0.074(12) -0.002(10)
N1B 0.053(6) 0.042(6) 0.029(6) -0.003(5) -0.017(6) -0.004(5)
C2B 0.045(7) 0.039(7) 0.030(7) -0.002(7) -0.005(6) -0.004(7)
N3B 0.031(5) 0.039(6) 0.043(6) 0.007(5) 0.003(5) 0.014(5)
C4B 0.049(7) 0.030(7) 0.047(8) -0.004(6) -0.009(7) 0.013(6)
C5B 0.045(8) 0.036(7) 0.069(10) -0.010(7) 0.009(8) 0.014(6)
C6B 0.091(11) 0.042(8) 0.024(8) -0.012(7) -0.013(8) 0.023(8)
C7B 0.072(8) 0.043(7) 0.046(8) -0.009(6) -0.002(9) 0.019(8)
C8B 0.041(7) 0.025(6) 0.047(8) 0.010(6) 0.004(7) 0.008(6)
C9B 0.033(7) 0.033(6) 0.027(7) 0.008(5) -0.010(6) 0.014(6)
C10B 0.060(8) 0.076(10) 0.085(11) -0.032(9) 0.013(8) 0.010(9)
C11B 0.103(11) 0.063(10) 0.080(11) -0.007(9) -0.002(9) 0.026(9)
C1P 0.058(9) 0.050(8) 0.071(10) 0.020(8) -0.012(8) 0.006(7)
C2P 0.081(10) 0.065(10) 0.048(9) 0.009(8) -0.017(9) 0.007(8)
C3P 0.068(9) 0.104(11) 0.061(10) -0.004(9) -0.028(8) 0.022(9)
C1 0.025(6) 0.047(7) 0.023(7) 0.018(6) -0.011(6) -0.005(5)
C2 0.032(7) 0.064(9) 0.035(8) -0.001(7) -0.013(6) 0.005(6)
C3 0.031(6) 0.050(7) 0.034(7) 0.004(6) 0.004(6) 0.009(6)
C4 0.050(7) 0.039(7) 0.016(7) -0.005(6) 0.000(6) 0.007(7)
C5 0.042(7) 0.064(8) 0.028(8) 0.019(7) -0.006(7) 0.017(7)
C6 0.041(7) 0.036(8) 0.053(10) 0.009(7) 0.002(7) 0.013(6)
C7 0.064(8) 0.047(8) 0.064(8) 0.015(7) -0.014(7) 0.008(7)
C8 0.053(8) 0.036(7) 0.065(9) 0.020(7) 0.008(8) 0.007(6)
C9 0.047(8) 0.044(8) 0.059(9) 0.004(7) -0.008(7) 0.014(7)
C10 0.064(9) 0.022(7) 0.072(10) 0.016(7) -0.009(8) 0.013(7)
C11 0.053(8) 0.042(8) 0.033(8) 0.001(7) -0.005(6) 0.002(7)
C12 0.030(7) 0.076(10) 0.074(10) 0.022(8) 0.028(8) 0.013(7)
C13 0.043(7) 0.034(7) 0.058(9) -0.002(7) 0.010(6) 0.000(6)
C14 0.045(7) 0.031(7) 0.036(8) -0.007(6) 0.003(6) 0.003(6)
C15 0.039(7) 0.025(6) 0.042(8) -0.001(6) -0.008(7) 0.006(5)
C16 0.049(6) 0.030(6) 0.019(6) 0.010(7) -0.004(8) -0.001(6)
C17 0.044(6) 0.039(6) 0.028(7) 0.005(7) -0.003(7) 0.015(5)
C18 0.034(7) 0.028(6) 0.031(6) -0.003(5) 0.004(6) -0.001(6)
C19 0.028(6) 0.040(7) 0.048(8) 0.004(7) 0.011(7) -0.005(5)
C20 0.026(6) 0.036(7) 0.053(8) -0.003(6) -0.004(6) 0.006(5)
N21 0.042(5) 0.022(5) 0.022(6) 0.001(4) -0.008(5) 0.018(4)
N22 0.047(6) 0.056(6) 0.028(7) 0.011(5) 0.004(5) -0.004(5)
N23 0.053(6) 0.020(5) 0.030(6) 0.014(4) -0.009(5) -0.009(5)
N24 0.040(6) 0.049(6) 0.030(6) -0.006(5) 0.001(6) -0.001(5)
C25 0.052(8) 0.046(7) 0.046(8) 0.005(6) 0.010(7) -0.010(7)
C26 0.042(8) 0.059(9) 0.044(9) 0.004(7) -0.011(7) 0.000(7)
C27 0.069(10) 0.065(10) 0.033(8) -0.005(7) -0.001(8) -0.022(9)
O28 0.050(5) 0.120(9) 0.091(8) -0.045(7) -0.004(6) 0.015(6)
N29 0.062(8) 0.093(9) 0.091(9) -0.015(8) -0.021(7) -0.006(7)
C30 0.051(8) 0.055(9) 0.067(9) -0.004(7) 0.012(7) 0.009(7)
C31 0.043(8) 0.126(13) 0.082(11) 0.007(10) 0.003(8) -0.001(8)
C32 0.080(10) 0.075(12) 0.053(11) 0.001(10) 0.012(9) 0.013(10)
O33 0.194(13) 0.084(8) 0.136(11) -0.012(8) 0.017(9) 0.060(9)
N34 0.104(11) 0.127(13) 0.103(12) 0.006(10) 0.027(10) 0.043(10)
C35 0.044(7) 0.058(8) 0.069(11) 0.005(7) 0.007(7) 0.008(6)
C36 0.073(10) 0.080(10) 0.095(11) 0.044(9) 0.006(10) 0.027(9)
C37 0.076(8) 0.033(6) 0.098(11) 0.018(9) 0.023(12) 0.006(8)
C38 0.103(11) 0.041(7) 0.081(10) 0.013(8) -0.002(12) -0.006(10)
C39 0.089(12) 0.098(12) 0.083(12) 0.003(11) 0.002(10) -0.009(10)
C40 0.060(10) 0.079(10) 0.096(15) 0.020(10) -0.023(12) 0.000(10)
O41 0.084(8) 0.164(12) 0.084(8) 0.010(8) -0.021(7) 0.016(9)
N42 0.129(13) 0.195(17) 0.125(14) 0.046(12) -0.016(12) 0.009(13)
C46 0.093(13) 0.110(13) 0.167(19) 0.066(13) 0.066(14) 0.032(11)
C47 0.066(10) 0.042(8) 0.257(24) 0.019(12) 0.021(12) -0.017(8)
C48 0.052(8) 0.054(8) 0.054(9) -0.023(8) 0.006(7) -0.010(7)
C49 0.049(8) 0.065(9) 0.092(11) -0.027(9) -0.005(9) 0.001(7)
C50 0.039(6) 0.056(10) 0.097(12) 0.027(12) -0.010(10) -0.008(7)
O51 0.099(8) 0.055(6) 0.116(8) 0.007(6) 0.016(8) 0.008(6)
N52 0.051(6) 0.042(6) 0.110(9) -0.012(8) 0.004(8) -0.004(5)
C53 0.038(6) 0.030(6) 0.063(10) 0.004(6) -0.001(7) 0.003(5)
C54 0.057(8) 0.039(7) 0.034(7) -0.016(6) -0.004(7) 0.007(6)
C55 0.053(7) 0.017(6) 0.042(7) -0.011(6) 0.004(7) -0.001(6)
C56 0.056(8) 0.056(8) 0.041(8) 0.010(7) -0.011(7) 0.011(7)
C57 0.059(9) 0.062(9) 0.030(8) -0.002(7) 0.002(8) -0.004(8)
O58 0.063(6) 0.104(8) 0.074(7) 0.026(6) 0.002(6) 0.004(6)
N59 0.062(8) 0.079(8) 0.048(7) 0.007(7) -0.013(7) 0.003(7)
C60 0.038(6) 0.042(7) 0.103(12) 0.002(8) 0.015(8) 0.001(6)
C61 0.037(7) 0.063(11) 0.075(11) 0.022(10) 0.004(9) -0.001(7)
O62 0.108(9) 0.057(6) 0.098(8) 0.018(6) 0.009(8) -0.007(6)
N63 0.073(7) 0.037(6) 0.118(10) -0.020(8) -0.001(8) 0.001(5)
C1A 0.277(38) 0.203(28) 0.321(41) 0.055(27) 0.059(34) -0.041(27)
C2A 1.210(153) 0.933(139) 0.942(148) 0.159(97) -0.037(99) 0.111(98)
C3A 0.181(21) 0.125(16) 0.295(32) 0.028(21) -0.029(22) -0.055(18)
O4A 0.217(25) 1.886(153) 0.275(34) -0.343(68) 0.036(24) 0.298(61)
O1W 0.082(6) 0.094(6) 0.082(6) -0.019(5) 0.012(7) 0.030(7)
O2W 0.117(8) 0.076(6) 0.101(8) -0.010(6) -0.011(7) -0.010(6)
O3W 0.082(7) 0.133(8) 0.109(8) -0.005(7) -0.005(7) 0.015(7)
O4W 0.103(8) 0.140(9) 0.123(9) 0.023(8) -0.006(7) -0.004(7)
O5W 0.213(14) 0.121(9) 0.149(11) 0.047(9) 0.086(11) 0.039(10)
O6W 0.285(18) 0.136(10) 0.137(11) 0.034(10) 0.073(11) 0.009(12)
O7W 0.102(9) 0.171(12) 0.235(15) -0.048(12) -0.005(10) 0.027(9)
O8W 0.290(18) 0.232(15) 0.279(19) -0.039(14) 0.076(18) 0.039(17)
O9W 0.285(23) 0.498(34) 0.232(19) -0.164(22) 0.059(17) -0.148(23)

loop_
_atom_site_label
_atom_site_type_symbol
_atom_site_fract_x
_atom_site_fract_y
_atom_site_fract_z
_atom_site_U_iso_or_equiv
_atom_site_thermal_displace_type
_atom_site_occupancy
_atom_site_calc_flag
_atom_site_refinement_flags
_atom_site_disorder_group
Co Co 0.74561(9) 0.58081(6) 0.75062(6) 0.0348(3) Uani 1 d . .
C64 C 0.7620(7) 0.5962(5) 0.8214(5) 0.044(3) Uani 1 d . .
N65 N 0.7727(7) 0.6080(5) 0.8654(4) 0.079(4) Uani 1 d D .
P P 0.5011(3) 0.7641(2) 0.46478(14) 0.0571(10) Uani 1 d D .
O2P O 0.5291(5) 0.7311(4) 0.5181(3) 0.061(3) Uani 1 d . .
O3P O 0.4869(5) 0.8301(4) 0.4871(3) 0.053(2) Uani 1 d . .
O4P O 0.5723(6) 0.7670(4) 0.4284(3) 0.088(3) Uani 1 d D .
O5P O 0.4241(5) 0.7363(4) 0.4456(3) 0.072(3) Uani 1 d D .
O6R O 0.5118(5) 0.5891(4) 0.5843(3) 0.063(2) Uani 1 d . .
O7R O 0.6536(5) 0.6775(3) 0.5771(3) 0.055(2) Uani 1 d D .
H7RA H 0.6756(61) 0.7080(27) 0.5646(6) 0.066 Uiso 1 calc R .
O8R O 0.3937(9) 0.5801(6) 0.5047(5) 0.161(5) Uani 1 d D .
H8RA H 0.3828(131) 0.5964(25) 0.4765(10) 0.193 Uiso 1 calc R .
C1R C 0.5909(7) 0.5809(5) 0.5613(4) 0.047(3) Uani 1 d . .
H1RA H 0.5862(7) 0.5506(5) 0.5331(4) 0.057 Uiso 1 calc R .
C2R C 0.6168(7) 0.6434(5) 0.5367(4) 0.044(3) Uani 1 d D .
H2RB H 0.6541(7) 0.6384(5) 0.5065(4) 0.053 Uiso 1 calc R .
C3R C 0.5299(7) 0.6672(5) 0.5205(5) 0.050(4) Uani 1 d D .
H3RA H 0.5147(7) 0.6504(5) 0.4861(5) 0.060 Uiso 1 calc R .
C4R C 0.4720(7) 0.6429(5) 0.5616(5) 0.048(3) Uani 1 d D .
H4RA H 0.4673(7) 0.6737(5) 0.5894(5) 0.058 Uiso 1 calc R .
C5R C 0.3859(9) 0.6242(7) 0.5465(7) 0.105(6) Uani 1 d D .
H5RB H 0.3573(9) 0.6064(7) 0.5763(7) 0.126 Uiso 1 calc R .
H5RC H 0.3543(9) 0.6593(7) 0.5345(7) 0.126 Uiso 1 calc R .
N1B N 0.6488(6) 0.5589(4) 0.5998(4) 0.041(3) Uani 1 d . .
C2B C 0.6555(7) 0.5791(5) 0.6495(4) 0.038(3) Uani 1 d . .
H2BA H 0.6164(7) 0.6045(5) 0.6652(4) 0.046 Uiso 1 calc R .
N3B N 0.7228(5) 0.5595(4) 0.6738(3) 0.038(2) Uani 1 d . .
C4B C 0.8399(7) 0.4927(4) 0.6382(4) 0.042(3) Uani 1 d . .
H4BA H 0.8708(7) 0.4916(4) 0.6691(4) 0.051 Uiso 1 calc R .
C5B C 0.8684(7) 0.4617(5) 0.5925(5) 0.050(3) Uani 1 d . .
C6B C 0.8201(8) 0.4606(5) 0.5476(5) 0.053(4) Uani 1 d . .
C7B C 0.7469(9) 0.4912(5) 0.5457(4) 0.054(3) Uani 1 d . .
H7BA H 0.7143(9) 0.4904(5) 0.5155(4) 0.064 Uiso 1 calc R .
C8B C 0.7215(6) 0.5234(4) 0.5895(5) 0.038(3) Uani 1 d . .
C9B C 0.7665(6) 0.5239(4) 0.6361(4) 0.031(3) Uani 1 d . .
C10B C 0.9495(7) 0.4278(6) 0.5948(5) 0.074(4) Uani 1 d . .
H10A H 0.9746(7) 0.4336(6) 0.6287(5) 0.088 Uiso 1 calc R .
H10B H 0.9863(7) 0.4429(6) 0.5680(5) 0.088 Uiso 1 calc R .
H10C H 0.9395(7) 0.3851(6) 0.5891(5) 0.088 Uiso 1 calc R .
C11B C 0.8494(8) 0.4294(6) 0.5002(5) 0.082(5) Uani 1 d . .
H11A H 0.9017(8) 0.4098(6) 0.5074(5) 0.098 Uiso 1 calc R .
H11B H 0.8564(8) 0.4584(6) 0.4724(5) 0.098 Uiso 1 calc R .
H11C H 0.8092(8) 0.3993(6) 0.4898(5) 0.098 Uiso 1 calc R .
C1P C 0.4649(7) 0.8807(5) 0.5674(5) 0.060(4) Uani 1 d . .
H1PA H 0.4870(7) 0.9178(5) 0.5520(5) 0.072 Uiso 1 calc R .
H1PB H 0.4224(7) 0.8923(5) 0.5926(5) 0.072 Uiso 1 calc R .
C2P C 0.4247(8) 0.8422(6) 0.5240(5) 0.064(4) Uani 1 d . .
H2PB H 0.4048(8) 0.8037(6) 0.5390(5) 0.077 Uiso 1 calc R .
C3P C 0.3503(8) 0.8768(6) 0.4992(5) 0.078(4) Uani 1 d D .
H3PA H 0.3257(8) 0.8522(6) 0.4721(5) 0.093 Uiso 1 calc R .
H3PB H 0.3697(8) 0.9145(6) 0.4843(5) 0.093 Uiso 1 calc R .
H3PC H 0.3095(8) 0.8853(6) 0.5258(5) 0.093 Uiso 1 calc R .
C1 C 0.8660(6) 0.6695(5) 0.7146(4) 0.032(3) Uani 1 d . .
C2 C 0.9631(7) 0.6836(6) 0.7288(4) 0.044(3) Uani 1 d . .
C3 C 1.0002(7) 0.6166(4) 0.7241(4) 0.038(3) Uani 1 d . .
H3A H 1.0445(7) 0.6115(4) 0.7503(4) 0.046 Uiso 1 calc R .
C4 C 0.9258(6) 0.5796(5) 0.7405(4) 0.035(3) Uani 1 d . .
C5 C 0.9328(6) 0.5160(5) 0.7580(4) 0.045(3) Uani 1 d . .
C6 C 0.8659(7) 0.4791(5) 0.7661(5) 0.043(4) Uani 1 d . .
C7 C 0.8705(7) 0.4137(5) 0.7788(5) 0.058(3) Uani 1 d . .
H7A H 0.9039(7) 0.4070(5) 0.8101(5) 0.070 Uiso 1 calc R .
H7B H 0.8947(7) 0.3909(5) 0.7499(5) 0.070 Uiso 1 calc R .
C8 C 0.7771(7) 0.3939(5) 0.7884(5) 0.052(4) Uani 1 d . .
C9 C 0.7329(7) 0.4532(5) 0.7759(5) 0.050(3) Uani 1 d . .
C10 C 0.6469(8) 0.4582(5) 0.7813(5) 0.053(4) Uani 1 d . .
H10D H 0.6180(8) 0.4223(5) 0.7880(5) 0.064 Uiso 1 calc R .
C11 C 0.6008(7) 0.5098(5) 0.7778(4) 0.042(3) Uani 1 d . .
C12 C 0.5091(7) 0.5148(6) 0.7932(5) 0.060(4) Uani 1 d . .
C13 C 0.4827(6) 0.5754(5) 0.7686(4) 0.045(3) Uani 1 d . .
H13A H 0.4470(6) 0.5972(5) 0.7935(4) 0.054 Uiso 1 calc R .
C14 C 0.5644(6) 0.6083(5) 0.7646(4) 0.038(3) Uani 1 d . .
C15 C 0.5735(6) 0.6686(4) 0.7588(5) 0.035(3) Uani 1 d . .
C16 C 0.6535(6) 0.6968(4) 0.7495(5) 0.033(3) Uani 1 d . .
C17 C 0.6729(6) 0.7659(4) 0.7481(5) 0.037(3) Uani 1 d . .
C18 C 0.7647(6) 0.7658(4) 0.7252(4) 0.031(3) Uani 1 d . .
H18A H 0.7604(6) 0.7634(4) 0.6869(4) 0.037 Uiso 1 calc R .
C19 C 0.7975(5) 0.7037(4) 0.7450(5) 0.039(3) Uani 1 d . .
H19A H 0.8149(5) 0.7080(4) 0.7817(5) 0.047 Uiso 1 calc R .
C20 C 0.8507(6) 0.6717(4) 0.6548(4) 0.038(3) Uani 1 d . .
H20A H 0.8944(6) 0.6501(4) 0.6370(4) 0.046 Uiso 1 calc R .
H20B H 0.8501(6) 0.7134(4) 0.6433(4) 0.046 Uiso 1 calc R .
H20C H 0.7980(6) 0.6531(4) 0.6470(4) 0.046 Uiso 1 calc R .
N21 N 0.8544(5) 0.6051(3) 0.7338(3) 0.029(2) Uani 1 d . .
N22 N 0.7822(5) 0.5000(4) 0.7635(3) 0.044(3) Uani 1 d . .
N23 N 0.6302(5) 0.5649(4) 0.7642(3) 0.034(2) Uani 1 d . .
N24 N 0.7229(5) 0.6640(4) 0.7429(4) 0.040(2) Uani 1 d . .
C25 C 1.0047(7) 0.7301(5) 0.6954(4) 0.048(3) Uani 1 d . .
H25A H 1.0029(7) 0.7174(5) 0.6593(4) 0.057 Uiso 1 calc R .
H25B H 1.0617(7) 0.7346(5) 0.7062(4) 0.057 Uiso 1 calc R .
H25C H 0.9764(7) 0.7684(5) 0.6990(4) 0.057 Uiso 1 calc R .
C26 C 0.9657(7) 0.7039(5) 0.7877(4) 0.048(3) Uani 1 d D .
H26A H 0.9330(7) 0.7409(5) 0.7918(4) 0.058 Uiso 1 calc R .
H26B H 0.9401(7) 0.6725(5) 0.8092(4) 0.058 Uiso 1 calc R .
C27 C 1.0552(9) 0.7159(6) 0.8080(5) 0.056(4) Uani 1 d . .
O28 O 1.1187(6) 0.6921(4) 0.7934(4) 0.087(3) Uani 1 d . .
N29 N 1.0543(6) 0.7598(5) 0.8456(4) 0.082(4) Uani 1 d D .
H29A H 1.1002(6) 0.7715(5) 0.8598(4) 0.098 Uiso 1 calc R .
H29B H 1.0079(6) 0.7759(5) 0.8551(4) 0.098 Uiso 1 calc R .
C30 C 1.0339(7) 0.5968(5) 0.6695(5) 0.058(4) Uani 1 d . .
H30A H 1.0168(7) 0.5551(5) 0.6630(5) 0.069 Uiso 1 calc R .
H30B H 1.0080(7) 0.6221(5) 0.6428(5) 0.069 Uiso 1 calc R .
C31 C 1.1271(7) 0.6008(7) 0.6632(5) 0.084(5) Uani 1 d . .
H31A H 1.1543(7) 0.5796(7) 0.6919(5) 0.100 Uiso 1 calc R .
H31B H 1.1445(7) 0.6431(7) 0.6641(5) 0.100 Uiso 1 calc R .
C32 C 1.1533(9) 0.5714(8) 0.6095(6) 0.069(4) Uani 1 d D .
O33 O 1.1752(8) 0.5201(5) 0.6058(5) 0.138(5) Uani 1 d D .
N34 N 1.1468(8) 0.6081(6) 0.5713(5) 0.111(5) Uani 1 d . .
H34A H 1.1586(8) 0.5961(6) 0.5399(5) 0.134 Uiso 1 calc R .
H34B H 1.1305(8) 0.6449(6) 0.5766(5) 0.134 Uiso 1 calc R .
C35 C 1.0209(6) 0.4882(5) 0.7641(5) 0.057(4) Uani 1 d . .
H35A H 1.0621(6) 0.5189(5) 0.7573(5) 0.069 Uiso 0.73(10) calc PR .
H35B H 1.0276(6) 0.4553(5) 0.7395(5) 0.069 Uiso 0.73(10) calc PR .
H35C H 1.0277(6) 0.4730(5) 0.7992(5) 0.069 Uiso 0.73(10) calc PR .
H35D H 1.0162(6) 0.4459(5) 0.7734(5) 0.069 Uiso 0.27(10) calc PR .
H35E H 1.0506(6) 0.5095(5) 0.7912(5) 0.069 Uiso 0.27(10) calc PR .
H35F H 1.0506(6) 0.4918(5) 0.7314(5) 0.069 Uiso 0.27(10) calc PR .
C36 C 0.7641(8) 0.3739(5) 0.8441(5) 0.083(4) Uani 1 d D .
H36A H 0.7932(8) 0.3363(5) 0.8501(5) 0.099 Uiso 1 calc R .
H36B H 0.7057(8) 0.3681(5) 0.8505(5) 0.099 Uiso 1 calc R .
H36C H 0.7851(8) 0.4046(5) 0.8676(5) 0.099 Uiso 1 calc R .
C37 C 0.7485(9) 0.3423(4) 0.7521(6) 0.069(3) Uani 1 d . .
H37A H 0.7829(9) 0.3070(4) 0.7595(6) 0.083 Uiso 1 calc R .
H37B H 0.6918(9) 0.3318(4) 0.7618(6) 0.083 Uiso 1 calc R .
C38 C 0.7504(10) 0.3529(5) 0.6952(5) 0.075(4) Uani 1 d . .
H38A H 0.8071(10) 0.3620(5) 0.6847(5) 0.090 Uiso 1 calc R .
H38B H 0.7163(10) 0.3882(5) 0.6872(5) 0.090 Uiso 1 calc R .
C39 C 0.7187(9) 0.2982(7) 0.6631(6) 0.090(5) Uani 1 d . .
H39A H 0.7447(9) 0.2612(7) 0.6761(6) 0.108 Uiso 1 calc R .
H39B H 0.6590(9) 0.2942(7) 0.6679(6) 0.108 Uiso 1 calc R .
C40 C 0.7373(10) 0.3046(7) 0.6053(7) 0.078(5) Uani 1 d . .
O41 O 0.8098(7) 0.2993(6) 0.5885(4) 0.111(4) Uani 1 d . .
N42 N 0.6731(10) 0.3138(7) 0.5723(6) 0.150(6) Uani 1 d . .
H42A H 0.6818(10) 0.3160(7) 0.5390(6) 0.179 Uiso 1 calc R .
H42B H 0.6233(10) 0.3174(7) 0.5845(6) 0.179 Uiso 1 calc R .
C46 C 0.5082(9) 0.5233(6) 0.8535(6) 0.123(7) Uani 1 d . .
H46A H 0.4516(9) 0.5267(6) 0.8655(6) 0.148 Uiso 1 calc R .
H46B H 0.5382(9) 0.5596(6) 0.8626(6) 0.148 Uiso 1 calc R .
H46C H 0.5341(9) 0.4888(6) 0.8700(6) 0.148 Uiso 1 calc R .
C47 C 0.4560(8) 0.4585(5) 0.7813(7) 0.122(8) Uani 1 d . .
H47A H 0.3996(8) 0.4658(5) 0.7922(7) 0.146 Uiso 1 calc R .
H47B H 0.4780(8) 0.4241(5) 0.8000(7) 0.146 Uiso 1 calc R .
H47C H 0.4572(8) 0.4504(5) 0.7442(7) 0.146 Uiso 1 calc R .
C48 C 0.4398(6) 0.5740(5) 0.7159(4) 0.053(3) Uani 1 d . .
H48A H 0.4714(6) 0.5464(5) 0.6937(4) 0.064 Uiso 1 calc R .
H48B H 0.4455(6) 0.6143(5) 0.7007(4) 0.064 Uiso 1 calc R .
C49 C 0.3493(7) 0.5562(5) 0.7109(5) 0.069(4) Uani 1 d . .
H49A H 0.3446(7) 0.5123(5) 0.7145(5) 0.083 Uiso 1 calc R .
H49B H 0.3298(7) 0.5671(5) 0.6760(5) 0.083 Uiso 1 calc R .
C50 C 0.2937(7) 0.5864(7) 0.7514(7) 0.064(4) Uani 1 d . .
O51 O 0.2612(7) 0.5536(4) 0.7829(4) 0.090(3) Uani 1 d . .
N52 N 0.2806(5) 0.6461(4) 0.7480(5) 0.068(3) Uani 1 d D .
H52A H 0.2467(5) 0.6636(4) 0.7693(5) 0.081 Uiso 1 calc R .
H52B H 0.3060(5) 0.6672(4) 0.7244(5) 0.081 Uiso 1 calc R .
C53 C 0.4958(6) 0.7080(4) 0.7644(4) 0.044(3) Uani 1 d . .
H53A H 0.5104(6) 0.7500(4) 0.7594(4) 0.052 Uiso 1 calc R .
H53B H 0.4726(6) 0.7026(4) 0.7989(4) 0.052 Uiso 1 calc R .
H53C H 0.4555(6) 0.6961(4) 0.7385(4) 0.052 Uiso 1 calc R .
C54 C 0.6740(7) 0.7870(5) 0.8055(4) 0.043(3) Uani 1 d . .
H54A H 0.7118(7) 0.7619(5) 0.8253(4) 0.052 Uiso 1 calc R .
H54B H 0.6189(7) 0.7835(5) 0.8201(4) 0.052 Uiso 1 calc R .
H54C H 0.6918(7) 0.8287(5) 0.8072(4) 0.052 Uiso 1 calc R .
C55 C 0.6136(7) 0.8048(4) 0.7158(4) 0.037(3) Uani 1 d . .
H55A H 0.6372(7) 0.8454(4) 0.7133(4) 0.045 Uiso 1 calc R .
H55B H 0.5618(7) 0.8083(4) 0.7353(4) 0.045 Uiso 1 calc R .
C56 C 0.5923(7) 0.7836(5) 0.6602(4) 0.051(3) Uani 1 d . .
H56A H 0.6405(7) 0.7896(5) 0.6378(4) 0.061 Uiso 1 calc R .
H56B H 0.5803(7) 0.7402(5) 0.6610(4) 0.061 Uiso 1 calc R .
C57 C 0.5179(8) 0.8169(6) 0.6362(5) 0.050(3) Uani 1 d . .
O58 O 0.4506(6) 0.8131(4) 0.6584(4) 0.080(3) Uani 1 d D .
N59 N 0.5302(7) 0.8498(5) 0.5942(4) 0.063(3) Uani 1 d D .
H59A H 0.5801(7) 0.8529(5) 0.5821(4) 0.076 Uiso 1 calc R .
C60 C 0.8176(6) 0.8205(5) 0.7381(5) 0.061(4) Uani 1 d D .
H60A H 0.8748(6) 0.8117(5) 0.7285(5) 0.073 Uiso 1 calc R .
H60B H 0.8162(6) 0.8269(5) 0.7759(5) 0.073 Uiso 1 calc R .
C61 C 0.7913(8) 0.8790(7) 0.7112(6) 0.058(4) Uani 1 d D .
O62 O 0.7815(6) 0.8802(4) 0.6636(4) 0.088(3) Uani 1 d D .
N63 N 0.7813(5) 0.9269(4) 0.7403(5) 0.076(4) Uani 1 d D .
H63A H 0.7673(5) 0.9610(4) 0.7263(5) 0.091 Uiso 1 calc R .
H63B H 0.7886(5) 0.9245(4) 0.7738(5) 0.091 Uiso 1 calc R .
O10W O 0.9225(29) 0.3191(21) 0.4114(17) 0.274(20) Uiso 0.50 d P .
O11W O 0.7558(46) 0.8504(27) 1.0196(24) 0.406(28) Uiso 0.50 d P .
O12W O -0.0667(16) 0.5056(13) 0.9163(11) 0.375(13) Uiso 1 d . .
O13W O 0.9415(18) 0.5573(14) 0.9776(13) 0.423(16) Uiso 1 d . .
O14W O 0.4879(24) 0.4191(17) 0.4123(13) 0.422(17) Uiso 1 d . .
O15W O 0.9564(24) 0.2500(19) 0.4889(17) 0.486(21) Uiso 1 d . .
O16W O 0.5876(24) 0.9312(18) 0.9327(16) 0.489(22) Uiso 1 d . .
O17W O 0.5375(33) 0.7266(22) 0.9272(22) 0.554(34) Uiso 1 d . .
O18W O 0.2032(32) 0.3552(24) 0.3925(21) 0.691(35) Uiso 1 d . .
O19W O 0.3595(51) 0.6137(36) 0.9638(32) 0.734(55) Uiso 1 d . .
O20W O 0.4047(43) 0.6543(35) 0.9810(28) 0.736(57) Uiso 1 d . .
O21W O 0.8126(48) 0.2278(34) 0.4650(28) 0.941(51) Uiso 1 d D .
O22W O 0.1020(54) 0.5882(39) 0.9085(28) 0.935(66) Uiso 1 d . .
O23W O 0.2284(66) 0.5495(34) 0.9124(30) 1.093(71) Uiso 1 d D .
O24W O 0.4385(48) 0.7674(39) 1.0635(36) 1.248(84) Uiso 1 d D .
O25W O 0.3150(57) 0.6102(36) 1.0836(29) 1.339(89) Uiso 1 d D .
C1A C 0.4684(18) 0.9334(12) 0.8800(15) 0.267(17) Uani 1 d DU 1
C2A C 0.5369(30) 0.8883(21) 0.8829(13) 1.028(120) Uani 1 d DU 1
C3A C 0.6092(14) 0.9202(10) 0.8655(11) 0.200(11) Uani 1 d DU 1
O4A O 0.5098(15) 0.8384(17) 0.8976(10) 0.792(51) Uani 1 d DU 1
O1W O 0.2462(6) 0.2720(3) 0.9589(3) 0.086(3) Uani 1 d DU .
O2W O 0.3295(6) 0.7159(4) 0.6552(4) 0.098(3) Uani 1 d DU .
O3W O 0.7339(6) 0.7422(4) 0.4327(4) 0.108(3) Uani 1 d DU .
O4W O 0.2948(6) 0.3909(5) 0.9363(4) 0.122(4) Uani 1 d DU .
O5W O 0.0746(8) 0.3737(5) 0.8960(5) 0.161(5) Uani 1 d U .
O6W O 0.6909(10) 1.0835(6) 0.3511(5) 0.186(6) Uani 1 d DU .
O7W O 0.8838(7) 0.8021(6) 0.8891(6) 0.169(5) Uani 1 d DU .
O8W O 0.2397(15) 0.5069(8) 0.4971(7) 0.267(8) Uani 1 d DU .
O9W O 0.8193(14) 0.6962(12) 0.9408(8) 0.338(13) Uani 1 d DU .

loop_
_atom_type_symbol
_atom_type_description
_atom_type_scat_dispersion_real
_atom_type_scat_dispersion_imag
_atom_type_scat_source
C C 0.0033 0.0016 'International Tables Vol C Tables 4.2.6.8 and 6.1.1.4'
H H 0.0000 0.0000 'International Tables Vol C Tables 4.2.6.8 and 6.1.1.4'
N N 0.0061 0.0033 'International Tables Vol C Tables 4.2.6.8 and 6.1.1.4'
O O 0.0106 0.0060 'International Tables Vol C Tables 4.2.6.8 and 6.1.1.4'
P P 0.1023 0.0942 'International Tables Vol C Tables 4.2.6.8 and 6.1.1.4'
Co Co 0.3494 0.9721 'International Tables Vol C Tables 4.2.6.8 and 6.1.1.4'

loop_
_geom_angle_atom_site_label_1
_geom_angle_atom_site_label_2
_geom_angle_atom_site_label_3
_geom_angle
_geom_angle_site_symmetry_1
_geom_angle_site_symmetry_3
_geom_angle_publ_flag
C64 Co N24 87.2(4) . . ?
C64 Co N21 92.2(4) . . ?
N24 Co N21 83.1(3) . . ?
C64 Co N22 87.6(4) . . ?
N24 Co N22 172.0(4) . . ?
N21 Co N22 91.0(3) . . ?
C64 Co N23 89.7(4) . . ?
N24 Co N23 90.5(3) . . ?
N21 Co N23 173.2(3) . . ?
N22 Co N23 95.6(3) . . ?
C64 Co N3B 176.4(4) . . ?
N24 Co N3B 95.1(4) . . ?
N21 Co N3B 90.8(3) . . ?
N22 Co N3B 90.4(3) . . ?
N23 Co N3B 87.6(3) . . ?
N65 C64 Co 177.6(11) . . ?
O5P P O4P 117.7(5) . . ?
O5P P O3P 112.4(5) . . ?
O4P P O3P 107.4(5) . . ?
O5P P O2P 109.4(5) . . ?
O4P P O2P 109.6(5) . . ?
O3P P O2P 98.7(4) . . ?
C3R O2P P 119.4(7) . . ?
C2P O3P P 121.4(8) . . ?
C1R O6R C4R 109.5(9) . . ?
O6R C1R N1B 110.1(9) . . ?
O6R C1R C2R 107.0(9) . . ?
N1B C1R C2R 113.4(9) . . ?
O7R C2R C3R 113.3(10) . . ?
O7R C2R C1R 106.7(8) . . ?
C3R C2R C1R 99.4(9) . . ?
O2P C3R C4R 112.4(10) . . ?
O2P C3R C2R 110.9(10) . . ?
C4R C3R C2R 104.7(9) . . ?
O6R C4R C5R 106.6(11) . . ?
O6R C4R C3R 107.0(9) . . ?
C5R C4R C3R 119.5(11) . . ?
O8R C5R C4R 107.1(13) . . ?
C2B N1B C8B 106.7(9) . . ?
C2B N1B C1R 125.7(10) . . ?
C8B N1B C1R 126.0(9) . . ?
N3B C2B N1B 113.6(10) . . ?
C2B N3B C9B 105.6(9) . . ?
C2B N3B Co 121.4(7) . . ?
C9B N3B Co 133.0(7) . . ?
C9B C4B C5B 119.1(11) . . ?
C6B C5B C4B 120.2(10) . . ?
C6B C5B C10B 120.7(11) . . ?
C4B C5B C10B 119.0(11) . . ?
C7B C6B C5B 120.6(11) . . ?
C7B C6B C11B 118.7(11) . . ?
C5B C6B C11B 120.6(12) . . ?
C6B C7B C8B 118.7(11) . . ?
C7B C8B C9B 122.6(10) . . ?
C7B C8B N1B 132.0(11) . . ?
C9B C8B N1B 105.3(10) . . ?
C4B C9B C8B 118.5(10) . . ?
C4B C9B N3B 132.5(10) . . ?
C8B C9B N3B 108.9(9) . . ?
N59 C1P C2P 113.0(10) . . ?
O3P C2P C1P 106.7(10) . . ?
O3P C2P C3P 111.7(10) . . ?
C1P C2P C3P 110.3(11) . . ?
N21 C1 C19 101.9(8) . . ?
N21 C1 C20 109.3(8) . . ?
C19 C1 C20 111.5(8) . . ?
N21 C1 C2 102.9(8) . . ?
C19 C1 C2 118.7(9) . . ?
C20 C1 C2 111.5(8) . . ?
C25 C2 C26 109.8(10) . . ?
C25 C2 C3 115.1(9) . . ?
C26 C2 C3 109.0(9) . . ?
C25 C2 C1 115.6(9) . . ?
C26 C2 C1 107.0(9) . . ?
C3 C2 C1 99.6(9) . . ?
C4 C3 C30 112.0(9) . . ?
C4 C3 C2 100.4(8) . . ?
C30 C3 C2 117.1(9) . . ?
N21 C4 C5 121.5(9) . . ?
N21 C4 C3 115.7(9) . . ?
C5 C4 C3 122.5(9) . . ?
C6 C5 C4 123.4(9) . . ?
C6 C5 C35 118.1(10) . . ?
C4 C5 C35 118.3(10) . . ?
C5 C6 N22 123.1(10) . . ?
C5 C6 C7 125.0(10) . . ?
N22 C6 C7 111.9(10) . . ?
C6 C7 C8 104.7(9) . . ?
C36 C8 C9 112.7(10) . . ?
C36 C8 C37 108.2(10) . . ?
C9 C8 C37 111.6(10) . . ?
C36 C8 C7 111.0(11) . . ?
C9 C8 C7 100.1(9) . . ?
C37 C8 C7 113.2(10) . . ?
N22 C9 C10 123.3(10) . . ?
N22 C9 C8 115.7(10) . . ?
C10 C9 C8 120.8(11) . . ?
C11 C10 C9 127.0(12) . . ?
N23 C11 C10 125.3(11) . . ?
N23 C11 C12 109.8(10) . . ?
C10 C11 C12 124.8(11) . . ?
C11 C12 C13 103.0(10) . . ?
C11 C12 C47 115.3(11) . . ?
C13 C12 C47 117.8(11) . . ?
C11 C12 C46 105.8(11) . . ?
C13 C12 C46 107.4(11) . . ?
C47 C12 C46 106.7(12) . . ?
C14 C13 C48 110.5(9) . . ?
C14 C13 C12 101.7(9) . . ?
C48 C13 C12 118.2(10) . . ?
C15 C14 N23 125.4(10) . . ?
C15 C14 C13 125.2(10) . . ?
N23 C14 C13 109.2(8) . . ?
C14 C15 C16 122.6(9) . . ?
C14 C15 C53 117.4(9) . . ?
C16 C15 C53 120.0(8) . . ?
N24 C16 C15 122.0(8) . . ?
N24 C16 C17 110.9(8) . . ?
C15 C16 C17 127.0(9) . . ?
C55 C17 C54 110.7(8) . . ?
C55 C17 C16 115.8(9) . . ?
C54 C17 C16 106.0(9) . . ?
C55 C17 C18 112.7(9) . . ?
C54 C17 C18 109.9(8) . . ?
C16 C17 C18 101.2(7) . . ?
C60 C18 C19 116.2(8) . . ?
C60 C18 C17 116.3(8) . . ?
C19 C18 C17 101.5(7) . . ?
N24 C19 C1 105.9(8) . . ?
N24 C19 C18 103.4(8) . . ?
C1 C19 C18 120.6(9) . . ?
C4 N21 C1 110.0(8) . . ?
C4 N21 Co 132.4(7) . . ?
C1 N21 Co 117.1(6) . . ?
C9 N22 C6 107.4(9) . . ?
C9 N22 Co 125.3(7) . . ?
C6 N22 Co 127.1(8) . . ?
C11 N23 C14 109.9(9) . . ?
C11 N23 Co 123.3(7) . . ?
C14 N23 Co 126.7(6) . . ?
C16 N24 C19 110.6(7) . . ?
C16 N24 Co 132.4(7) . . ?
C19 N24 Co 114.3(6) . . ?
C27 C26 C2 113.0(10) . . ?
O28 C27 N29 122.3(13) . . ?
O28 C27 C26 127.5(12) . . ?
N29 C27 C26 110.1(12) . . ?
C31 C30 C3 115.1(10) . . ?
C30 C31 C32 109.6(11) . . ?
O33 C32 N34 124.6(16) . . ?
O33 C32 C31 122.8(15) . . ?
N34 C32 C31 112.6(14) . . ?
C38 C37 C8 118.2(10) . . ?
C37 C38 C39 113.3(11) . . ?
C40 C39 C38 112.3(12) . . ?
O41 C40 N42 121.0(17) . . ?
O41 C40 C39 120.8(14) . . ?
N42 C40 C39 118.1(16) . . ?
C13 C48 C49 121.3(10) . . ?
C48 C49 C50 113.4(10) . . ?
O51 C50 N52 124.6(15) . . ?
O51 C50 C49 116.6(13) . . ?
N52 C50 C49 118.6(14) . . ?
C17 C55 C56 118.0(8) . . ?
C57 C56 C55 113.6(9) . . ?
O58 C57 N59 123.4(13) . . ?
O58 C57 C56 118.2(12) . . ?
N59 C57 C56 118.3(12) . . ?
C57 N59 C1P 123.1(11) . . ?
C18 C60 C61 114.8(10) . . ?
O62 C61 N63 122.3(14) . . ?
O62 C61 C60 120.2(14) . . ?
N63 C61 C60 117.5(13) . . ?
C3A O16W C2A 47.6(17) . . ?
O10W O17W O15W 121.5(54) 2_665 2_665 ?
O4A C2A C3A 144.7(46) . . ?
O4A C2A C1A 110.2(37) . . ?
C3A C2A C1A 105.1(32) . . ?
O4A C2A O16W 114.5(30) . . ?
C3A C2A O16W 65.7(22) . . ?
C1A C2A O16W 91.2(29) . . ?
C2A C3A O16W 66.8(20) . . ?

loop_
_geom_bond_atom_site_label_1
_geom_bond_atom_site_label_2
_geom_bond_distance
_geom_bond_site_symmetry_2
_geom_bond_publ_flag
Co C64 1.849(13) . ?
Co N24 1.872(8) . ?
Co N21 1.875(8) . ?
Co N22 1.895(9) . ?
Co N23 1.916(8) . ?
Co N3B 2.042(9) . ?
C64 N65 1.162(12) . ?
P O5P 1.462(8) . ?
P O4P 1.471(9) . ?
P O3P 1.573(9) . ?
P O2P 1.601(8) . ?
O2P C3R 1.404(12) . ?
O3P C2P 1.396(13) . ?
O6R C1R 1.409(11) . ?
O6R C4R 1.460(12) . ?
O7R C2R 1.400(11) . ?
O8R C5R 1.44(2) . ?
C1R N1B 1.433(12) . ?
C1R C2R 1.565(14) . ?
C2R C3R 1.545(14) . ?
C3R C4R 1.497(14) . ?
C4R C5R 1.49(2) . ?
N1B C2B 1.344(11) . ?
N1B C8B 1.426(12) . ?
C2B N3B 1.315(11) . ?
N3B C9B 1.420(11) . ?
C4B C9B 1.363(13) . ?
C4B C5B 1.423(14) . ?
C5B C6B 1.379(14) . ?
C5B C10B 1.499(14) . ?
C6B C7B 1.35(2) . ?
C6B C11B 1.464(14) . ?
C7B C8B 1.380(13) . ?
C8B C9B 1.389(13) . ?
C1P N59 1.422(13) . ?
C1P C2P 1.533(15) . ?
C2P C3P 1.548(14) . ?
C1 N21 1.506(11) . ?
C1 C19 1.539(13) . ?
C1 C20 1.539(12) . ?
C1 C2 1.628(13) . ?
C2 C25 1.487(13) . ?
C2 C26 1.565(14) . ?
C2 C3 1.590(14) . ?
C3 C4 1.503(13) . ?
C3 C30 1.552(13) . ?
C4 N21 1.286(11) . ?
C4 C5 1.469(14) . ?
C5 C6 1.360(14) . ?
C5 C35 1.547(13) . ?
C6 N22 1.422(12) . ?
C6 C7 1.471(14) . ?
C7 C8 1.579(14) . ?
C8 C36 1.498(14) . ?
C8 C9 1.514(14) . ?
C8 C37 1.530(15) . ?
C9 N22 1.334(12) . ?
C9 C10 1.39(2) . ?
C10 C11 1.355(14) . ?
C11 N23 1.343(12) . ?
C11 C12 1.526(15) . ?
C12 C13 1.530(14) . ?
C12 C47 1.53(2) . ?
C12 C46 1.55(2) . ?
C13 C14 1.499(13) . ?
C13 C48 1.506(14) . ?
C14 C15 1.340(13) . ?
C14 N23 1.420(12) . ?
C15 C16 1.444(13) . ?
C15 C53 1.523(12) . ?
C16 N24 1.335(11) . ?
C16 C17 1.547(12) . ?
C17 C55 1.519(12) . ?
C17 C54 1.532(13) . ?
C17 C18 1.583(13) . ?
C18 C60 1.506(12) . ?
C18 C19 1.544(12) . ?
C19 N24 1.480(11) . ?
C26 C27 1.548(15) . ?
C27 O28 1.204(14) . ?
C27 N29 1.357(14) . ?
C30 C31 1.506(14) . ?
C31 C32 1.57(2) . ?
C32 O33 1.18(2) . ?
C32 N34 1.27(2) . ?
C37 C38 1.466(15) . ?
C38 C39 1.54(2) . ?
C39 C40 1.51(2) . ?
C40 O41 1.24(2) . ?
C40 N42 1.34(2) . ?
C48 C49 1.509(14) . ?
C49 C50 1.51(2) . ?
C50 O51 1.197(14) . ?
C50 N52 1.329(14) . ?
C55 C56 1.527(12) . ?
C56 C57 1.527(14) . ?
C57 O58 1.222(13) . ?
C57 N59 1.304(13) . ?
C60 C61 1.51(2) . ?
C61 O62 1.222(14) . ?
C61 N63 1.295(15) . ?
O10W O17W 1.25(6) 2_664 ?
O14W O22W 1.45(8) 2_564 ?
O15W O17W 1.66(6) 2_664 ?
O16W C3A 1.76(4) . ?
O16W C2A 1.77(5) . ?
O17W O10W 1.25(6) 2_665 ?
O17W O15W 1.66(6) 2_665 ?
O19W O20W 1.23(10) . ?
O22W O14W 1.45(8) 2_565 ?
C1A C2A 1.48(5) . ?
C2A O4A 1.23(4) . ?
C2A C3A 1.42(4) . ?

loop_
_geom_torsion_atom_site_label_1
_geom_torsion_atom_site_label_2
_geom_torsion_atom_site_label_3
_geom_torsion_atom_site_label_4
_geom_torsion
_geom_torsion_site_symmetry_1
_geom_torsion_site_symmetry_2
_geom_torsion_site_symmetry_3
_geom_torsion_site_symmetry_4
_geom_torsion_publ_flag
N24 Co C64 N65 -20.4(291) . . . . ?
N21 Co C64 N65 62.6(291) . . . . ?
N22 Co C64 N65 153.5(291) . . . . ?
N23 Co C64 N65 -110.9(291) . . . . ?
N3B Co C64 N65 -150.6(248) . . . . ?
O5P P O2P C3R 47.3(10) . . . . ?
O4P P O2P C3R -83.0(10) . . . . ?
O3P P O2P C3R 164.9(9) . . . . ?
O5P P O3P C2P 50.7(9) . . . . ?
O4P P O3P C2P -178.4(8) . . . . ?
O2P P O3P C2P -64.6(9) . . . . ?
C4R O6R C1R N1B 143.4(9) . . . . ?
C4R O6R C1R C2R 19.7(11) . . . . ?
O6R C1R C2R O7R 85.2(11) . . . . ?
N1B C1R C2R O7R -36.5(12) . . . . ?
O6R C1R C2R C3R -32.7(10) . . . . ?
N1B C1R C2R C3R -154.3(10) . . . . ?
P O2P C3R C4R -119.0(9) . . . . ?
P O2P C3R C2R 124.1(8) . . . . ?
O7R C2R C3R O2P 41.9(13) . . . . ?
C1R C2R C3R O2P 154.7(10) . . . . ?
O7R C2R C3R C4R -79.6(11) . . . . ?
C1R C2R C3R C4R 33.2(11) . . . . ?
C1R O6R C4R C5R 131.3(11) . . . . ?
C1R O6R C4R C3R 2.5(12) . . . . ?
O2P C3R C4R O6R -144.2(9) . . . . ?
C2R C3R C4R O6R -23.7(12) . . . . ?
O2P C3R C4R C5R 94.8(13) . . . . ?
C2R C3R C4R C5R -144.7(11) . . . . ?
O6R C4R C5R O8R -65.9(14) . . . . ?
C3R C4R C5R O8R 55.2(17) . . . . ?
O6R C1R N1B C2B -42.7(15) . . . . ?
C2R C1R N1B C2B 77.1(13) . . . . ?
O6R C1R N1B C8B 153.7(9) . . . . ?
C2R C1R N1B C8B -86.4(12) . . . . ?
C8B N1B C2B N3B -2.2(12) . . . . ?
C1R N1B C2B N3B -168.4(9) . . . . ?
N1B C2B N3B C9B 1.7(12) . . . . ?
N1B C2B N3B Co -177.6(6) . . . . ?
C64 Co N3B C2B 82.5(72) . . . . ?
N24 Co N3B C2B -47.5(8) . . . . ?
N21 Co N3B C2B -130.7(8) . . . . ?
N22 Co N3B C2B 138.3(8) . . . . ?
N23 Co N3B C2B 42.7(8) . . . . ?
C64 Co N3B C9B -96.5(71) . . . . ?
N24 Co N3B C9B 133.4(8) . . . . ?
N21 Co N3B C9B 50.3(9) . . . . ?
N22 Co N3B C9B -40.7(9) . . . . ?
N23 Co N3B C9B -136.3(9) . . . . ?
C9B C4B C5B C6B -3.6(17) . . . . ?
C9B C4B C5B C10B 179.6(10) . . . . ?
C4B C5B C6B C7B 3.0(18) . . . . ?
C10B C5B C6B C7B 179.8(11) . . . . ?
C4B C5B C6B C11B 179.5(11) . . . . ?
C10B C5B C6B C11B -3.8(19) . . . . ?
C5B C6B C7B C8B 0.0(18) . . . . ?
C11B C6B C7B C8B -176.5(11) . . . . ?
C6B C7B C8B C9B -2.6(16) . . . . ?
C6B C7B C8B N1B -179.1(11) . . . . ?
C2B N1B C8B C7B 178.7(11) . . . . ?
C1R N1B C8B C7B -15.2(17) . . . . ?
C2B N1B C8B C9B 1.7(11) . . . . ?
C1R N1B C8B C9B 167.8(9) . . . . ?
C5B C4B C9B C8B 1.1(15) . . . . ?
C5B C4B C9B N3B -178.8(10) . . . . ?
C7B C8B C9B C4B 1.9(15) . . . . ?
N1B C8B C9B C4B 179.3(9) . . . . ?
C7B C8B C9B N3B -178.1(9) . . . . ?
N1B C8B C9B N3B -0.7(11) . . . . ?
C2B N3B C9B C4B 179.4(11) . . . . ?
Co N3B C9B C4B -1.4(16) . . . . ?
C2B N3B C9B C8B -0.5(11) . . . . ?
Co N3B C9B C8B 178.7(7) . . . . ?
P O3P C2P C1P 132.9(8) . . . . ?
P O3P C2P C3P -106.4(10) . . . . ?
N59 C1P C2P O3P -62.4(13) . . . . ?
N59 C1P C2P C3P 176.0(10) . . . . ?
N21 C1 C2 C25 153.8(9) . . . . ?
C19 C1 C2 C25 -94.8(12) . . . . ?
C20 C1 C2 C25 36.8(13) . . . . ?
N21 C1 C2 C26 -83.5(10) . . . . ?
C19 C1 C2 C26 27.9(13) . . . . ?
C20 C1 C2 C26 159.5(9) . . . . ?
N21 C1 C2 C3 29.9(9) . . . . ?
C19 C1 C2 C3 141.3(9) . . . . ?
C20 C1 C2 C3 -87.1(10) . . . . ?
C25 C2 C3 C4 -155.4(9) . . . . ?
C26 C2 C3 C4 80.7(10) . . . . ?
C1 C2 C3 C4 -31.1(9) . . . . ?
C25 C2 C3 C30 -33.9(14) . . . . ?
C26 C2 C3 C30 -157.8(10) . . . . ?
C1 C2 C3 C30 90.4(10) . . . . ?
C30 C3 C4 N21 -100.4(11) . . . . ?
C2 C3 C4 N21 24.6(11) . . . . ?
C30 C3 C4 C5 73.6(13) . . . . ?
C2 C3 C4 C5 -161.4(10) . . . . ?
N21 C4 C5 C6 2.9(18) . . . . ?
C3 C4 C5 C6 -170.7(11) . . . . ?
N21 C4 C5 C35 178.8(10) . . . . ?
C3 C4 C5 C35 5.2(16) . . . . ?
C4 C5 C6 N22 -6.4(19) . . . . ?
C35 C5 C6 N22 177.7(10) . . . . ?
C4 C5 C6 C7 174.0(11) . . . . ?
C35 C5 C6 C7 -2.0(19) . . . . ?
C5 C6 C7 C8 175.9(12) . . . . ?
N22 C6 C7 C8 -3.8(13) . . . . ?
C6 C7 C8 C36 -115.9(11) . . . . ?
C6 C7 C8 C9 3.3(12) . . . . ?
C6 C7 C8 C37 122.2(10) . . . . ?
C36 C8 C9 N22 116.0(12) . . . . ?
C37 C8 C9 N22 -122.1(11) . . . . ?
C7 C8 C9 N22 -2.0(14) . . . . ?
C36 C8 C9 C10 -59.3(16) . . . . ?
C37 C8 C9 C10 62.7(16) . . . . ?
C7 C8 C9 C10 -177.2(11) . . . . ?
N22 C9 C10 C11 -3.6(21) . . . . ?
C8 C9 C10 C11 171.2(12) . . . . ?
C9 C10 C11 N23 5.7(21) . . . . ?
C9 C10 C11 C12 -169.0(12) . . . . ?
N23 C11 C12 C13 18.9(13) . . . . ?
C10 C11 C12 C13 -165.7(11) . . . . ?
N23 C11 C12 C47 148.6(11) . . . . ?
C10 C11 C12 C47 -36.0(19) . . . . ?
N23 C11 C12 C46 -93.7(12) . . . . ?
C10 C11 C12 C46 81.7(15) . . . . ?
C11 C12 C13 C14 -24.1(12) . . . . ?
C47 C12 C13 C14 -152.2(11) . . . . ?
C46 C12 C13 C14 87.3(11) . . . . ?
C11 C12 C13 C48 97.0(11) . . . . ?
C47 C12 C13 C48 -31.1(15) . . . . ?
C46 C12 C13 C48 -151.6(10) . . . . ?
C48 C13 C14 C15 72.5(15) . . . . ?
C12 C13 C14 C15 -161.2(12) . . . . ?
C48 C13 C14 N23 -103.3(10) . . . . ?
C12 C13 C14 N23 23.0(12) . . . . ?
N23 C14 C15 C16 2.1(20) . . . . ?
C13 C14 C15 C16 -173.1(11) . . . . ?
N23 C14 C15 C53 -175.5(9) . . . . ?
C13 C14 C15 C53 9.3(18) . . . . ?
C14 C15 C16 N24 4.2(20) . . . . ?
C53 C15 C16 N24 -178.2(11) . . . . ?
C14 C15 C16 C17 -172.9(11) . . . . ?
C53 C15 C16 C17 4.7(19) . . . . ?
N24 C16 C17 C55 135.6(10) . . . . ?
C15 C16 C17 C55 -46.9(17) . . . . ?
N24 C16 C17 C54 -101.2(11) . . . . ?
C15 C16 C17 C54 76.2(14) . . . . ?
N24 C16 C17 C18 13.5(13) . . . . ?
C15 C16 C17 C18 -169.1(11) . . . . ?
C55 C17 C18 C60 79.8(11) . . . . ?
C54 C17 C18 C60 -44.2(12) . . . . ?
C16 C17 C18 C60 -155.9(10) . . . . ?
C55 C17 C18 C19 -153.2(9) . . . . ?
C54 C17 C18 C19 82.8(9) . . . . ?
C16 C17 C18 C19 -28.9(10) . . . . ?
N21 C1 C19 N24 -42.4(10) . . . . ?
C20 C1 C19 N24 74.0(11) . . . . ?
C2 C1 C19 N24 -154.4(9) . . . . ?
N21 C1 C19 C18 -159.0(9) . . . . ?
C20 C1 C19 C18 -42.6(12) . . . . ?
C2 C1 C19 C18 88.9(12) . . . . ?
C60 C18 C19 N24 161.7(9) . . . . ?
C17 C18 C19 N24 34.7(10) . . . . ?
C60 C18 C19 C1 -80.4(12) . . . . ?
C17 C18 C19 C1 152.6(9) . . . . ?
C5 C4 N21 C1 -178.6(9) . . . . ?
C3 C4 N21 C1 -4.6(12) . . . . ?
C5 C4 N21 Co 9.6(16) . . . . ?
C3 C4 N21 Co -176.4(6) . . . . ?
C19 C1 N21 C4 -140.7(9) . . . . ?
C20 C1 N21 C4 101.3(9) . . . . ?
C2 C1 N21 C4 -17.3(11) . . . . ?
C19 C1 N21 Co 32.5(9) . . . . ?
C20 C1 N21 Co -85.5(8) . . . . ?
C2 C1 N21 Co 155.9(6) . . . . ?
C64 Co N21 C4 74.2(10) . . . . ?
N24 Co N21 C4 161.1(10) . . . . ?
N22 Co N21 C4 -13.5(10) . . . . ?
N23 Co N21 C4 179.8(1000) . . . . ?
N3B Co N21 C4 -103.9(10) . . . . ?
C64 Co N21 C1 -97.1(7) . . . . ?
N24 Co N21 C1 -10.2(7) . . . . ?
N22 Co N21 C1 175.2(7) . . . . ?
N23 Co N21 C1 8.5(33) . . . . ?
N3B Co N21 C1 84.8(7) . . . . ?
C10 C9 N22 C6 174.9(11) . . . . ?
C8 C9 N22 C6 -0.2(14) . . . . ?
C10 C9 N22 Co -0.5(17) . . . . ?
C8 C9 N22 Co -175.6(8) . . . . ?
C5 C6 N22 C9 -177.1(11) . . . . ?
C7 C6 N22 C9 2.6(13) . . . . ?
C5 C6 N22 Co -1.8(17) . . . . ?
C7 C6 N22 Co 177.9(7) . . . . ?
C64 Co N22 C9 91.3(9) . . . . ?
N24 Co N22 C9 141.1(26) . . . . ?
N21 Co N22 C9 -176.5(9) . . . . ?
N23 Co N22 C9 1.9(9) . . . . ?
N3B Co N22 C9 -85.7(9) . . . . ?
C64 Co N22 C6 -83.1(10) . . . . ?
N24 Co N22 C6 -33.3(33) . . . . ?
N21 Co N22 C6 9.0(9) . . . . ?
N23 Co N22 C6 -172.5(9) . . . . ?
N3B Co N22 C6 99.8(9) . . . . ?
C10 C11 N23 C14 179.9(11) . . . . ?
C12 C11 N23 C14 -4.7(12) . . . . ?
C10 C11 N23 Co -3.3(15) . . . . ?
C12 C11 N23 Co 172.1(8) . . . . ?
C15 C14 N23 C11 172.1(11) . . . . ?
C13 C14 N23 C11 -12.1(12) . . . . ?
C15 C14 N23 Co -4.6(16) . . . . ?
C13 C14 N23 Co 171.2(7) . . . . ?
C64 Co N23 C11 -87.7(8) . . . . ?
N24 Co N23 C11 -174.9(8) . . . . ?
N21 Co N23 C11 166.5(26) . . . . ?
N22 Co N23 C11 -0.1(8) . . . . ?
N3B Co N23 C11 90.0(8) . . . . ?
C64 Co N23 C14 88.6(9) . . . . ?
N24 Co N23 C14 1.4(9) . . . . ?
N21 Co N23 C14 -17.2(34) . . . . ?
N22 Co N23 C14 176.1(8) . . . . ?
N3B Co N23 C14 -93.7(8) . . . . ?
C15 C16 N24 C19 -168.4(11) . . . . ?
C17 C16 N24 C19 9.1(14) . . . . ?
C15 C16 N24 Co -8.4(19) . . . . ?
C17 C16 N24 Co 169.2(8) . . . . ?
C1 C19 N24 C16 -156.3(10) . . . . ?
C18 C19 N24 C16 -28.5(13) . . . . ?
C1 C19 N24 Co 39.7(11) . . . . ?
C18 C19 N24 Co 167.5(6) . . . . ?
C64 Co N24 C16 -84.6(12) . . . . ?
N21 Co N24 C16 -177.1(12) . . . . ?
N22 Co N24 C16 -134.4(25) . . . . ?
N23 Co N24 C16 5.1(11) . . . . ?
N3B Co N24 C16 92.7(11) . . . . ?
C64 Co N24 C19 74.9(9) . . . . ?
N21 Co N24 C19 -17.6(8) . . . . ?
N22 Co N24 C19 25.2(32) . . . . ?
N23 Co N24 C19 164.6(8) . . . . ?
N3B Co N24 C19 -107.8(8) . . . . ?
C25 C2 C26 C27 -56.7(13) . . . . ?
C3 C2 C26 C27 70.2(12) . . . . ?
C1 C2 C26 C27 177.1(9) . . . . ?
C2 C26 C27 O28 -29.3(19) . . . . ?
C2 C26 C27 N29 149.2(10) . . . . ?
C4 C3 C30 C31 -145.3(11) . . . . ?
C2 C3 C30 C31 99.5(13) . . . . ?
C3 C30 C31 C32 172.4(11) . . . . ?
C30 C31 C32 O33 -94.8(18) . . . . ?
C30 C31 C32 N34 83.9(16) . . . . ?
C36 C8 C37 C38 176.2(12) . . . . ?
C9 C8 C37 C38 51.7(17) . . . . ?
C7 C8 C37 C38 -60.4(16) . . . . ?
C8 C37 C38 C39 -178.9(11) . . . . ?
C37 C38 C39 C40 -168.3(13) . . . . ?
C38 C39 C40 O41 72.0(20) . . . . ?
C38 C39 C40 N42 -110.8(16) . . . . ?
C14 C13 C48 C49 -166.5(10) . . . . ?
C12 C13 C48 C49 77.0(13) . . . . ?
C13 C48 C49 C50 45.3(17) . . . . ?
C48 C49 C50 O51 -114.5(14) . . . . ?
C48 C49 C50 N52 69.2(16) . . . . ?
C54 C17 C55 C56 -169.1(9) . . . . ?
C16 C17 C55 C56 -48.5(13) . . . . ?
C18 C17 C55 C56 67.4(12) . . . . ?
C17 C55 C56 C57 166.6(10) . . . . ?
C55 C56 C57 O58 -60.4(15) . . . . ?
C55 C56 C57 N59 117.0(12) . . . . ?
O58 C57 N59 C1P -5.3(20) . . . . ?
C56 C57 N59 C1P 177.5(10) . . . . ?
C2P C1P N59 C57 -90.6(14) . . . . ?
C19 C18 C60 C61 170.9(10) . . . . ?
C17 C18 C60 C61 -69.9(13) . . . . ?
C18 C60 C61 O62 -52.1(16) . . . . ?
C18 C60 C61 N63 129.1(12) . . . . ?
C3A O16W C2A O4A 141.1(50) . . . . ?
C3A O16W C2A C3A 0.000(5) . . . . ?
C3A O16W C2A C1A -106.0(29) . . . . ?
O4A C2A C3A O16W -98.6(50) . . . . ?
C1A C2A C3A O16W 84.4(28) . . . . ?
O16W C2A C3A O16W 0.000(5) . . . . ?
C2A O16W C3A C2A 0.000(5) . . . . ?
